data_4037960
loop_
_publ_author_name
'K\"ollmann, Christoph'
'Sake, Svenja M.'
'Jones, Peter G.'
'Pietschmann, Thomas'
'Werz, Daniel B.'

_publ_section_title
;
 Protecting-Group-Mediated Diastereoselective Synthesis of C4'-Methylated
 Uridine Analogs and their Activity against the Human Respiratory
 Syncytial Virus.
;
_journal_name_full 'The Journal of organic chemistry'
_journal_paper_doi 10.1021/acs.joc.9b03425
_journal_year 2020
_chemical_absolute_configuration ad
_chemical_formula_sum 'C27 H26 N2 O7'
_chemical_formula_weight 490.50
_space_group_crystal_system orthorhombic
_space_group_IT_number 19
_space_group_name_Hall 'P 2ac 2ab'
_space_group_name_H-M_alt 'P 21 21 21'
_atom_sites_solution_hydrogens mixed
_audit_creation_method SHELXL-2017/1
_cell_angle_alpha 90
_cell_angle_beta 90
_cell_angle_gamma 90
_cell_formula_units_Z 8
_cell_length_a 10.75286(7)
_cell_length_b 10.83630(7)
_cell_length_c 41.1130(3)
_cell_measurement_reflns_used 157627
_cell_measurement_temperature 100(2)
_cell_measurement_theta_max 77.4900
_cell_measurement_theta_min 4.2160
_cell_volume 4790.54(6)
_computing_cell_refinement 'CrysAlisPro 1.171.40.61a (Rigaku OD, 2019)'
_computing_data_collection 'CrysAlisPro 1.171.40.61a (Rigaku OD, 2019)'
_computing_data_reduction 'CrysAlisPro 1.171.40.61a (Rigaku OD, 2019)'
_computing_molecular_graphics 'Siemens XP'
_computing_publication_material SHELXL-2017
_computing_structure_refinement 'SHELXL-2017/1 (Sheldrick, 2017)'
_computing_structure_solution SHELXT
_diffrn_ambient_temperature 100(2)
_diffrn_detector_area_resol_mean 10.0000
_diffrn_measured_fraction_theta_full 0.996
_diffrn_measured_fraction_theta_max 0.991
_diffrn_measurement_device_type 'XtaLAB Synergy, Single source at home/near, HyP'
_diffrn_measurement_method '\w scans'
_diffrn_radiation_type CuK\a
_diffrn_radiation_wavelength 1.54184
_diffrn_reflns_av_R_equivalents 0.0434
_diffrn_reflns_av_unetI/netI 0.0129
_diffrn_reflns_Laue_measured_fraction_full 0.996
_diffrn_reflns_Laue_measured_fraction_max 0.991
_diffrn_reflns_limit_h_max 13
_diffrn_reflns_limit_h_min -13
_diffrn_reflns_limit_k_max 13
_diffrn_reflns_limit_k_min -13
_diffrn_reflns_limit_l_max 52
_diffrn_reflns_limit_l_min -51
_diffrn_reflns_number 217865
_diffrn_reflns_point_group_measured_fraction_full 0.993
_diffrn_reflns_point_group_measured_fraction_max 0.986
_diffrn_reflns_theta_full 77.000
_diffrn_reflns_theta_max 77.815
_diffrn_reflns_theta_min 4.219
_diffrn_source 'micro-focus sealed X-ray tube'
_exptl_absorpt_coefficient_mu 0.821
_exptl_absorpt_correction_T_max 1.00000
_exptl_absorpt_correction_T_min 0.84954
_exptl_absorpt_correction_type multi-scan
_exptl_absorpt_process_details
;
CrysAlisPro 1.171.40.61a (Rigaku Oxford Diffraction, 2019)
Empirical absorption correction using spherical harmonics,
 implemented in SCALE3 ABSPACK scaling algorithm.
;
_exptl_crystal_colour colourless
_exptl_crystal_density_diffrn 1.360
_exptl_crystal_description prism
_exptl_crystal_F_000 2064
_exptl_crystal_size_max 0.15
_exptl_crystal_size_mid 0.10
_exptl_crystal_size_min 0.10
_refine_diff_density_max 0.216
_refine_diff_density_min -0.163
_refine_diff_density_rms 0.033
_refine_ls_abs_structure_details
;
 Flack x determined using 4324 quotients [(I+)-(I-)]/[(I+)+(I-)]
 (Parsons, Flack and Wagner, Acta Cryst. B69 (2013) 249-259).
;
_refine_ls_abs_structure_Flack -0.018(19)
_refine_ls_extinction_coef 0.00029(4)
_refine_ls_extinction_expression Fc^*^=kFc[1+0.001xFc^2^\l^3^/sin(2\q)]^-1/4^
_refine_ls_extinction_method 'SHELXL-2017/1 (Sheldrick 2017)'
_refine_ls_goodness_of_fit_ref 1.021
_refine_ls_hydrogen_treatment mixed
_refine_ls_matrix_type full
_refine_ls_number_parameters 662
_refine_ls_number_reflns 10099
_refine_ls_number_restraints 0
_refine_ls_restrained_S_all 1.021
_refine_ls_R_factor_all 0.0242
_refine_ls_R_factor_gt 0.0238
_refine_ls_shift/su_max 0.000
_refine_ls_shift/su_mean 0.000
_refine_ls_structure_factor_coef Fsqd
_refine_ls_weighting_details 'w=1/[\s^2^(Fo^2^)+(0.0315P)^2^+0.9855P] where P=(Fo^2^+2Fc^2^)/3'
_refine_ls_weighting_scheme calc
_refine_ls_wR_factor_gt 0.0603
_refine_ls_wR_factor_ref 0.0605
_reflns_Friedel_coverage 0.777
_reflns_Friedel_fraction_full 0.988
_reflns_Friedel_fraction_max 0.979
_reflns_number_gt 9938
_reflns_number_total 10099
_reflns_threshold_expression 'I > 2\s(I)'
_cod_data_source_file jo9b03425_si_003.cif
_cod_data_source_block knotri
_cod_database_code 4037960
_shelx_shelxl_version_number 2017/1
_shelx_space_group_comment
;
The symmetry employed for this shelxl refinement is uniquely defined
by the following loop, which should always be used as a source of
symmetry information in preference to the above space-group names.
They are only intended as comments.
;
_shelx_estimated_absorpt_t_min 0.887
_shelx_estimated_absorpt_t_max 0.922

loop_
_space_group_symop_operation_xyz
'x, y, z'
'-x+1/2, -y, z+1/2'
'-x, y+1/2, -z+1/2'
'x+1/2, -y+1/2, -z'

loop_
_atom_site_label
_atom_site_type_symbol
_atom_site_fract_x
_atom_site_fract_y
_atom_site_fract_z
_atom_site_U_iso_or_equiv
_atom_site_adp_type
_atom_site_occupancy
_atom_site_site_symmetry_order
_atom_site_calc_flag
_atom_site_refinement_flags_posn
_atom_site_refinement_flags_adp
_atom_site_refinement_flags_occupancy
_atom_site_disorder_assembly
_atom_site_disorder_group
C1 C 0.63491(13) 0.07363(13) 0.12820(3) 0.0159(3) Uani 1 1 d . . . . .
H1 H 0.629108 -0.003355 0.114870 0.019 Uiso 1 1 calc R U . . .
C2 C 0.71453(13) 0.16807(13) 0.10897(3) 0.0161(3) Uani 1 1 d . . . . .
H2 H 0.676160 0.252120 0.108600 0.019 Uiso 1 1 calc R U . . .
C3 C 0.83940(13) 0.16608(13) 0.12707(3) 0.0164(3) Uani 1 1 d . . . . .
H3 H 0.881682 0.248266 0.127286 0.020 Uiso 1 1 calc R U . . .
C4 C 0.80425(13) 0.12257(13) 0.16013(3) 0.0175(3) Uani 1 1 d . . . . .
C5 C 0.89589(14) 0.09733(13) 0.18668(3) 0.0192(3) Uani 1 1 d . . . . .
H5 H 0.985783 0.112593 0.181925 0.023 Uiso 1 1 calc R U . . .
C6 C 0.81182(14) 0.20748(14) 0.18912(3) 0.0208(3) Uani 1 1 d . . . . .
H6A H 0.849077 0.290097 0.185851 0.025 Uiso 1 1 calc R U . . .
H6B H 0.743271 0.204439 0.205171 0.025 Uiso 1 1 calc R U . . .
C7 C 0.40919(14) 0.03518(13) 0.13085(4) 0.0193(3) Uani 1 1 d . . . . .
H7 H 0.426077 -0.045942 0.123283 0.023 Uiso 1 1 calc R U . . .
C8 C 0.29055(14) 0.06717(14) 0.13685(4) 0.0223(3) Uani 1 1 d . . . . .
H8 H 0.225583 0.009055 0.133589 0.027 Uiso 1 1 calc R U . . .
C9 C 0.26221(13) 0.18927(14) 0.14820(4) 0.0193(3) Uani 1 1 d . . . . .
C10 C 0.48824(13) 0.23173(13) 0.14856(3) 0.0158(3) Uani 1 1 d . . . . .
C11 C 0.95111(15) -0.09108(14) 0.21110(4) 0.0230(3) Uani 1 1 d . . . . .
C12 C 0.90935(15) -0.18574(14) 0.23563(4) 0.0243(3) Uani 1 1 d . . . . .
H12 H 0.821916 -0.209806 0.230290 0.029 Uiso 1 1 calc R U . . .
C13 C 0.91006(19) -0.12849(16) 0.26985(4) 0.0318(4) Uani 1 1 d . . . . .
H13A H 0.994803 -0.102805 0.275429 0.048 Uiso 1 1 calc R U . . .
H13B H 0.880976 -0.189632 0.285683 0.048 Uiso 1 1 calc R U . . .
H13C H 0.854856 -0.056548 0.270253 0.048 Uiso 1 1 calc R U . . .
C14 C 0.98977(19) -0.30087(16) 0.23391(4) 0.0329(4) Uani 1 1 d . . . . .
H14A H 0.985723 -0.335639 0.211930 0.049 Uiso 1 1 calc R U . . .
H14B H 0.959390 -0.361860 0.249612 0.049 Uiso 1 1 calc R U . . .
H14C H 1.076056 -0.279341 0.239074 0.049 Uiso 1 1 calc R U . . .
C15 C 0.87338(13) 0.10151(13) 0.07610(3) 0.0168(3) Uani 1 1 d . . . . .
C16 C 0.89501(13) -0.00894(14) 0.05427(4) 0.0190(3) Uani 1 1 d . . . . .
C17 C 0.96748(14) -0.10737(14) 0.06410(4) 0.0218(3) Uani 1 1 d . . . . .
H17 H 1.008784 -0.104790 0.084515 0.026 Uiso 1 1 calc R U . . .
C18 C 0.98008(16) -0.21059(15) 0.04407(4) 0.0279(3) Uani 1 1 d . . . . .
H18 H 1.029359 -0.278474 0.050978 0.033 Uiso 1 1 calc R U . . .
C19 C 0.92110(16) -0.21439(16) 0.01422(4) 0.0297(4) Uani 1 1 d . . . . .
H19 H 0.929142 -0.285083 0.000713 0.036 Uiso 1 1 calc R U . . .
C20 C 0.85033(16) -0.11499(17) 0.00404(4) 0.0298(4) Uani 1 1 d . . . . .
H20 H 0.810273 -0.117327 -0.016546 0.036 Uiso 1 1 calc R U . . .
C21 C 0.83759(15) -0.01180(16) 0.02380(4) 0.0249(3) Uani 1 1 d . . . . .
H21 H 0.789891 0.056752 0.016604 0.030 Uiso 1 1 calc R U . . .
C22 C 0.94256(14) 0.21667(14) 0.06448(3) 0.0183(3) Uani 1 1 d . . . . .
C23 C 1.07069(15) 0.22413(15) 0.06916(4) 0.0255(3) Uani 1 1 d . . . . .
H23 H 1.113749 0.157884 0.079268 0.031 Uiso 1 1 calc R U . . .
C24 C 1.13571(16) 0.32823(17) 0.05908(5) 0.0329(4) Uani 1 1 d . . . . .
H24 H 1.223072 0.332807 0.062301 0.040 Uiso 1 1 calc R U . . .
C25 C 1.07352(17) 0.42541(16) 0.04433(5) 0.0325(4) Uani 1 1 d . . . . .
H25 H 1.118146 0.496317 0.037376 0.039 Uiso 1 1 calc R U . . .
C26 C 0.94610(17) 0.41864(16) 0.03979(4) 0.0294(3) Uani 1 1 d . . . . .
H26 H 0.903182 0.485122 0.029748 0.035 Uiso 1 1 calc R U . . .
C27 C 0.88079(15) 0.31464(14) 0.04991(4) 0.0232(3) Uani 1 1 d . . . . .
H27 H 0.793329 0.310653 0.046821 0.028 Uiso 1 1 calc R U . . .
O1 O 0.69910(9) 0.04421(9) 0.15734(2) 0.0183(2) Uani 1 1 d . . . . .
O2 O 0.74186(9) 0.12309(10) 0.07705(2) 0.0177(2) Uani 1 1 d . . . . .
O3 O 0.90702(9) 0.07413(9) 0.10867(2) 0.0173(2) Uani 1 1 d . . . . .
O4 O 0.86628(10) 0.00038(10) 0.20840(3) 0.0224(2) Uani 1 1 d . . . . .
O5 O 1.04649(13) -0.09226(12) 0.19608(4) 0.0398(3) Uani 1 1 d . . . . .
O6 O 0.15707(9) 0.23012(10) 0.15355(3) 0.0235(2) Uani 1 1 d . . . . .
O7 O 0.57315(9) 0.30150(9) 0.15529(2) 0.0192(2) Uani 1 1 d . . . . .
N1 N 0.50726(11) 0.11538(11) 0.13524(3) 0.0159(2) Uani 1 1 d . . . . .
N2 N 0.36550(11) 0.26375(11) 0.15305(3) 0.0180(2) Uani 1 1 d . . . . .
H02 H 0.3525(19) 0.3411(19) 0.1592(5) 0.028(5) Uiso 1 1 d . . . . .
C1' C -0.14267(13) 0.70268(13) 0.13140(3) 0.0165(3) Uani 1 1 d . . . . .
H1' H -0.131131 0.785187 0.120935 0.020 Uiso 1 1 calc R U . . .
C2' C -0.22099(13) 0.62253(13) 0.10837(3) 0.0165(3) Uani 1 1 d . . . . .
H2' H -0.171739 0.554686 0.098073 0.020 Uiso 1 1 calc R U . . .
C3' C -0.32838(12) 0.57391(13) 0.12975(3) 0.0164(3) Uani 1 1 d . . . . .
H3' H -0.335426 0.481911 0.129245 0.020 Uiso 1 1 calc R U . . .
C4' C -0.30059(13) 0.62266(13) 0.16311(3) 0.0164(3) Uani 1 1 d . . . . .
C5' C -0.40011(13) 0.63582(13) 0.18810(3) 0.0179(3) Uani 1 1 d . . . . .
H5' H -0.484854 0.604394 0.182470 0.021 Uiso 1 1 calc R U . . .
C6' C -0.29855(14) 0.54218(13) 0.19285(3) 0.0192(3) Uani 1 1 d . . . . .
H6A' H -0.234707 0.559403 0.209600 0.023 Uiso 1 1 calc R U . . .
H6B' H -0.320162 0.453958 0.190177 0.023 Uiso 1 1 calc R U . . .
C7' C 0.08148(14) 0.73007(13) 0.14256(3) 0.0195(3) Uani 1 1 d . . . . .
H7' H 0.068210 0.816002 0.139581 0.023 Uiso 1 1 calc R U . . .
C8' C 0.19633(14) 0.69146(14) 0.15073(4) 0.0224(3) Uani 1 1 d . . . . .
H8' H 0.262243 0.749025 0.153277 0.027 Uiso 1 1 calc R U . . .
C9' C 0.21771(13) 0.56127(14) 0.15554(4) 0.0205(3) Uani 1 1 d . . . . .
C10' C -0.00502(13) 0.52560(13) 0.14449(3) 0.0173(3) Uani 1 1 d . . . . .
C11' C -0.46838(14) 0.83426(14) 0.20275(4) 0.0221(3) Uani 1 1 d . . . . .
C12' C -0.45251(18) 0.93569(15) 0.22779(4) 0.0290(4) Uani 1 1 d . . . . .
H12' H -0.370450 0.976151 0.223638 0.035 Uiso 1 1 calc R U . . .
C13' C -0.4501(2) 0.88508(17) 0.26249(4) 0.0348(4) Uani 1 1 d . . . . .
H13D H -0.529205 0.843982 0.267219 0.052 Uiso 1 1 calc R U . . .
H13E H -0.437550 0.953139 0.277838 0.052 Uiso 1 1 calc R U . . .
H13F H -0.381854 0.825655 0.264650 0.052 Uiso 1 1 calc R U . . .
C14' C -0.5524(3) 1.03281(19) 0.22353(5) 0.0505(6) Uani 1 1 d . . . . .
H14D H -0.546487 1.068340 0.201667 0.076 Uiso 1 1 calc R U . . .
H14E H -0.540897 1.098036 0.239769 0.076 Uiso 1 1 calc R U . . .
H14F H -0.634404 0.994931 0.226407 0.076 Uiso 1 1 calc R U . . .
C15' C -0.40695(12) 0.66179(13) 0.08412(3) 0.0164(3) Uani 1 1 d . . . . .
C16' C -0.48642(13) 0.76844(14) 0.07254(3) 0.0188(3) Uani 1 1 d . . . . .
C17' C -0.61544(15) 0.76138(15) 0.07559(4) 0.0254(3) Uani 1 1 d . . . . .
H17' H -0.653328 0.690509 0.084906 0.030 Uiso 1 1 calc R U . . .
C18' C -0.68808(16) 0.85993(18) 0.06476(5) 0.0341(4) Uani 1 1 d . . . . .
H18' H -0.776021 0.855862 0.066697 0.041 Uiso 1 1 calc R U . . .
C19' C -0.63322(18) 0.96369(17) 0.05122(4) 0.0348(4) Uani 1 1 d . . . . .
H19' H -0.683561 1.030370 0.044026 0.042 Uiso 1 1 calc R U . . .
C20' C -0.50580(18) 0.97019(15) 0.04817(4) 0.0298(4) Uani 1 1 d . . . . .
H20' H -0.468158 1.041228 0.038873 0.036 Uiso 1 1 calc R U . . .
C21' C -0.43219(15) 0.87204(14) 0.05879(4) 0.0229(3) Uani 1 1 d . . . . .
H21' H -0.344351 0.876291 0.056571 0.027 Uiso 1 1 calc R U . . .
C22' C -0.42206(13) 0.54747(13) 0.06254(3) 0.0176(3) Uani 1 1 d . . . . .
C23' C -0.49010(14) 0.44594(14) 0.07337(4) 0.0208(3) Uani 1 1 d . . . . .
H23' H -0.527064 0.447115 0.094352 0.025 Uiso 1 1 calc R U . . .
C24' C -0.50401(15) 0.34258(15) 0.05344(4) 0.0255(3) Uani 1 1 d . . . . .
H24' H -0.548854 0.272839 0.061083 0.031 Uiso 1 1 calc R U . . .
C25' C -0.45261(15) 0.34141(15) 0.02255(4) 0.0269(3) Uani 1 1 d . . . . .
H25' H -0.462644 0.271222 0.008959 0.032 Uiso 1 1 calc R U . . .
C26' C -0.38651(15) 0.44294(16) 0.01153(4) 0.0264(3) Uani 1 1 d . . . . .
H26' H -0.352036 0.442471 -0.009746 0.032 Uiso 1 1 calc R U . . .
C27' C -0.37031(14) 0.54562(14) 0.03144(4) 0.0208(3) Uani 1 1 d . . . . .
H27' H -0.323967 0.614466 0.023840 0.025 Uiso 1 1 calc R U . . .
O1' O -0.21217(9) 0.71994(9) 0.16024(2) 0.0187(2) Uani 1 1 d . . . . .
O2' O -0.28032(9) 0.70075(9) 0.08494(2) 0.0178(2) Uani 1 1 d . . . . .
O3' O -0.43676(9) 0.63442(9) 0.11677(2) 0.0174(2) Uani 1 1 d . . . . .
O4' O -0.39257(10) 0.73798(10) 0.20953(2) 0.0209(2) Uani 1 1 d . . . . .
O5' O -0.53754(12) 0.83540(11) 0.17983(3) 0.0323(3) Uani 1 1 d . . . . .
O6' O 0.31800(10) 0.51443(10) 0.16308(3) 0.0261(2) Uani 1 1 d . . . . .
O7' O -0.09261(10) 0.45425(9) 0.14376(3) 0.0215(2) Uani 1 1 d . . . . .
N1' N -0.01809(11) 0.65107(11) 0.13830(3) 0.0168(2) Uani 1 1 d . . . . .
N2' N 0.11408(11) 0.48724(12) 0.15123(3) 0.0195(2) Uani 1 1 d . . . . .
H02' H 0.1214(17) 0.4093(18) 0.1537(4) 0.018(4) Uiso 1 1 d . . . . .

loop_
_atom_site_aniso_label
_atom_site_aniso_U_11
_atom_site_aniso_U_22
_atom_site_aniso_U_33
_atom_site_aniso_U_23
_atom_site_aniso_U_13
_atom_site_aniso_U_12
C1 0.0144(6) 0.0173(6) 0.0161(6) -0.0007(5) 0.0002(5) 0.0022(5)
C2 0.0156(6) 0.0175(6) 0.0153(6) -0.0016(5) 0.0015(5) 0.0009(5)
C3 0.0151(6) 0.0175(6) 0.0167(6) -0.0020(5) 0.0004(5) 0.0000(5)
C4 0.0160(6) 0.0191(6) 0.0174(6) -0.0004(5) -0.0001(5) -0.0013(5)
C5 0.0196(7) 0.0206(7) 0.0173(6) 0.0020(5) -0.0027(5) -0.0005(5)
C6 0.0240(7) 0.0213(7) 0.0172(6) -0.0012(5) -0.0009(5) 0.0003(6)
C7 0.0192(7) 0.0170(6) 0.0217(7) -0.0008(5) -0.0012(6) -0.0025(5)
C8 0.0166(7) 0.0196(7) 0.0307(8) -0.0028(6) -0.0005(6) -0.0032(6)
C9 0.0158(6) 0.0216(7) 0.0204(7) 0.0013(5) -0.0004(5) -0.0015(5)
C10 0.0155(6) 0.0165(6) 0.0153(6) 0.0005(5) 0.0004(5) 0.0001(5)
C11 0.0256(8) 0.0211(7) 0.0224(7) -0.0025(6) -0.0042(6) 0.0032(6)
C12 0.0288(8) 0.0208(7) 0.0232(7) 0.0008(6) -0.0059(6) 0.0010(6)
C13 0.0454(10) 0.0279(8) 0.0220(7) 0.0020(6) -0.0042(7) 0.0031(8)
C14 0.0439(10) 0.0237(8) 0.0311(8) 0.0006(7) -0.0104(8) 0.0072(7)
C15 0.0144(6) 0.0209(7) 0.0150(6) -0.0003(5) 0.0001(5) 0.0019(5)
C16 0.0151(6) 0.0220(7) 0.0200(7) -0.0027(6) 0.0049(5) -0.0021(5)
C17 0.0212(7) 0.0205(7) 0.0238(7) -0.0002(6) 0.0054(6) -0.0020(6)
C18 0.0284(8) 0.0212(7) 0.0341(8) -0.0023(6) 0.0101(7) -0.0014(6)
C19 0.0298(8) 0.0280(8) 0.0313(8) -0.0119(7) 0.0135(7) -0.0083(7)
C20 0.0253(8) 0.0411(9) 0.0231(7) -0.0114(7) 0.0043(6) -0.0052(7)
C21 0.0213(7) 0.0324(8) 0.0210(7) -0.0054(6) 0.0021(6) 0.0011(6)
C22 0.0184(7) 0.0214(7) 0.0152(6) -0.0021(5) 0.0034(5) -0.0003(6)
C23 0.0191(7) 0.0268(8) 0.0306(8) 0.0006(6) 0.0004(6) -0.0010(6)
C24 0.0211(8) 0.0352(9) 0.0425(10) 0.0000(8) 0.0029(7) -0.0076(7)
C25 0.0325(9) 0.0247(8) 0.0403(9) -0.0003(7) 0.0119(8) -0.0068(7)
C26 0.0321(9) 0.0242(8) 0.0320(8) 0.0050(6) 0.0082(7) 0.0029(7)
C27 0.0214(7) 0.0251(7) 0.0231(7) 0.0019(6) 0.0031(6) 0.0013(6)
O1 0.0168(5) 0.0202(5) 0.0179(5) 0.0029(4) -0.0020(4) -0.0021(4)
O2 0.0133(5) 0.0257(5) 0.0140(4) -0.0018(4) 0.0009(3) 0.0009(4)
O3 0.0167(5) 0.0205(5) 0.0148(4) -0.0005(4) 0.0003(4) 0.0026(4)
O4 0.0206(5) 0.0242(5) 0.0225(5) 0.0059(4) -0.0019(4) 0.0028(4)
O5 0.0358(7) 0.0300(6) 0.0534(8) 0.0070(6) 0.0159(6) 0.0103(5)
O6 0.0146(5) 0.0231(5) 0.0328(6) -0.0007(4) 0.0027(4) 0.0005(4)
O7 0.0157(5) 0.0187(5) 0.0231(5) -0.0031(4) -0.0001(4) -0.0023(4)
N1 0.0134(5) 0.0164(5) 0.0179(5) -0.0016(4) 0.0004(4) -0.0003(4)
N2 0.0148(5) 0.0173(6) 0.0219(6) -0.0030(5) 0.0010(5) 0.0004(4)
C1' 0.0141(6) 0.0180(6) 0.0172(6) 0.0009(5) -0.0001(5) -0.0004(5)
C2' 0.0142(6) 0.0192(6) 0.0161(6) 0.0012(5) -0.0011(5) -0.0008(5)
C3' 0.0145(6) 0.0185(6) 0.0161(6) 0.0000(5) 0.0005(5) -0.0017(5)
C4' 0.0153(6) 0.0173(6) 0.0167(6) -0.0009(5) -0.0002(5) -0.0020(5)
C5' 0.0194(7) 0.0185(6) 0.0158(6) -0.0008(5) 0.0017(5) -0.0011(5)
C6' 0.0212(7) 0.0197(7) 0.0166(6) 0.0004(5) -0.0010(5) 0.0009(6)
C7' 0.0189(7) 0.0186(6) 0.0211(7) 0.0011(5) -0.0016(5) -0.0033(6)
C8' 0.0180(7) 0.0203(7) 0.0289(8) 0.0015(6) -0.0026(6) -0.0038(6)
C9' 0.0161(6) 0.0233(7) 0.0221(7) -0.0021(6) -0.0005(6) -0.0013(6)
C10' 0.0158(6) 0.0192(6) 0.0169(6) 0.0000(5) 0.0004(5) -0.0003(5)
C11' 0.0234(7) 0.0201(7) 0.0227(7) 0.0005(6) 0.0056(6) 0.0000(6)
C12' 0.0399(9) 0.0225(7) 0.0246(8) -0.0039(6) 0.0100(7) -0.0008(7)
C13' 0.0481(11) 0.0323(9) 0.0239(8) -0.0054(7) 0.0002(7) 0.0113(8)
C14' 0.0907(18) 0.0347(10) 0.0260(9) 0.0004(7) 0.0075(10) 0.0311(11)
C15' 0.0130(6) 0.0205(6) 0.0157(6) 0.0001(5) 0.0001(5) -0.0033(5)
C16' 0.0185(7) 0.0208(7) 0.0171(6) -0.0052(5) -0.0037(5) 0.0012(6)
C17' 0.0192(7) 0.0281(8) 0.0288(8) -0.0086(6) -0.0032(6) 0.0006(6)
C18' 0.0225(8) 0.0412(10) 0.0385(9) -0.0160(8) -0.0094(7) 0.0090(7)
C19' 0.0426(10) 0.0300(9) 0.0316(9) -0.0090(7) -0.0156(8) 0.0156(8)
C20' 0.0430(10) 0.0221(7) 0.0243(8) -0.0003(6) -0.0107(7) 0.0032(7)
C21' 0.0264(8) 0.0225(7) 0.0198(7) -0.0010(6) -0.0047(6) 0.0002(6)
C22' 0.0145(6) 0.0199(7) 0.0183(6) -0.0014(5) -0.0034(5) 0.0018(5)
C23' 0.0190(7) 0.0229(7) 0.0205(7) 0.0009(6) -0.0028(6) -0.0023(6)
C24' 0.0238(7) 0.0219(7) 0.0310(8) 0.0001(6) -0.0072(6) -0.0011(6)
C25' 0.0260(8) 0.0256(8) 0.0291(8) -0.0095(6) -0.0096(6) 0.0053(6)
C26' 0.0237(8) 0.0358(9) 0.0196(7) -0.0057(6) -0.0030(6) 0.0064(7)
C27' 0.0181(7) 0.0244(7) 0.0199(7) -0.0002(6) -0.0011(6) 0.0020(6)
O1' 0.0173(5) 0.0194(5) 0.0193(5) -0.0033(4) 0.0022(4) -0.0044(4)
O2' 0.0132(4) 0.0224(5) 0.0177(5) 0.0041(4) -0.0018(4) -0.0030(4)
O3' 0.0137(4) 0.0232(5) 0.0153(4) 0.0002(4) 0.0005(4) -0.0012(4)
O4' 0.0241(5) 0.0212(5) 0.0172(5) -0.0035(4) 0.0004(4) 0.0024(4)
O5' 0.0329(6) 0.0268(6) 0.0372(6) -0.0014(5) -0.0085(5) 0.0057(5)
O6' 0.0160(5) 0.0228(5) 0.0394(6) -0.0022(5) -0.0056(5) 0.0014(4)
O7' 0.0160(5) 0.0187(5) 0.0297(5) 0.0012(4) -0.0006(4) -0.0018(4)
N1' 0.0136(5) 0.0172(6) 0.0196(5) 0.0012(4) -0.0018(4) -0.0013(5)
N2' 0.0154(6) 0.0172(6) 0.0259(6) 0.0004(5) -0.0008(5) 0.0003(5)

loop_
_atom_type_symbol
_atom_type_description
_atom_type_scat_dispersion_real
_atom_type_scat_dispersion_imag
_atom_type_scat_source
C C 0.0181 0.0091 'International Tables Vol C Tables 4.2.6.8 and 6.1.1.4'
H H 0.0000 0.0000 'International Tables Vol C Tables 4.2.6.8 and 6.1.1.4'
N N 0.0311 0.0180 'International Tables Vol C Tables 4.2.6.8 and 6.1.1.4'
O O 0.0492 0.0322 'International Tables Vol C Tables 4.2.6.8 and 6.1.1.4'

loop_
_geom_angle_atom_site_label_1
_geom_angle_atom_site_label_2
_geom_angle_atom_site_label_3
_geom_angle
_geom_angle_site_symmetry_1
_geom_angle_site_symmetry_3
_geom_angle_publ_flag
O1 C1 N1 110.86(11) . . ?
O1 C1 C2 108.06(11) . . ?
N1 C1 C2 114.31(11) . . ?
O2 C2 C3 105.08(10) . . ?
O2 C2 C1 110.87(11) . . ?
C3 C2 C1 103.10(11) . . ?
O3 C3 C4 112.77(11) . . ?
O3 C3 C2 101.30(10) . . ?
C4 C3 C2 103.00(11) . . ?
O1 C4 C3 108.56(11) . . ?
O1 C4 C5 118.33(12) . . ?
C3 C4 C5 123.88(12) . . ?
O1 C4 C6 118.18(12) . . ?
C3 C4 C6 121.01(12) . . ?
C5 C4 C6 59.94(10) . . ?
O4 C5 C4 116.62(12) . . ?
O4 C5 C6 114.39(12) . . ?
C4 C5 C6 60.42(9) . . ?
C5 C6 C4 59.64(9) . . ?
C8 C7 N1 122.63(13) . . ?
C7 C8 C9 119.90(14) . . ?
O6 C9 N2 119.95(13) . . ?
O6 C9 C8 125.66(14) . . ?
N2 C9 C8 114.39(13) . . ?
O7 C10 N2 122.13(13) . . ?
O7 C10 N1 122.87(12) . . ?
N2 C10 N1 114.99(12) . . ?
O5 C11 O4 122.93(15) . . ?
O5 C11 C12 126.38(15) . . ?
O4 C11 C12 110.67(13) . . ?
C11 C12 C14 110.98(14) . . ?
C11 C12 C13 109.64(13) . . ?
C14 C12 C13 111.78(13) . . ?
O3 C15 O2 105.08(10) . . ?
O3 C15 C16 110.81(11) . . ?
O2 C15 C16 107.24(11) . . ?
O3 C15 C22 109.97(11) . . ?
O2 C15 C22 110.80(11) . . ?
C16 C15 C22 112.65(11) . . ?
C17 C16 C21 119.65(14) . . ?
C17 C16 C15 121.57(13) . . ?
C21 C16 C15 118.77(14) . . ?
C16 C17 C18 120.06(15) . . ?
C19 C18 C17 120.22(16) . . ?
C18 C19 C20 119.85(15) . . ?
C19 C20 C21 120.27(15) . . ?
C20 C21 C16 119.92(16) . . ?
C27 C22 C23 119.22(14) . . ?
C27 C22 C15 121.74(13) . . ?
C23 C22 C15 119.03(14) . . ?
C24 C23 C22 120.21(16) . . ?
C25 C24 C23 120.25(16) . . ?
C26 C25 C24 119.72(16) . . ?
C25 C26 C27 120.13(16) . . ?
C22 C27 C26 120.46(15) . . ?
C4 O1 C1 108.76(10) . . ?
C2 O2 C15 106.44(10) . . ?
C15 O3 C3 102.78(10) . . ?
C11 O4 C5 116.38(12) . . ?
C7 N1 C10 120.73(12) . . ?
C7 N1 C1 119.55(11) . . ?
C10 N1 C1 119.53(11) . . ?
C10 N2 C9 126.97(12) . . ?
O1' C1' N1' 111.59(11) . . ?
O1' C1' C2' 107.58(11) . . ?
N1' C1' C2' 113.63(11) . . ?
O2' C2' C1' 108.90(11) . . ?
O2' C2' C3' 104.57(11) . . ?
C1' C2' C3' 104.59(11) . . ?
O3' C3' C4' 109.86(11) . . ?
O3' C3' C2' 103.83(10) . . ?
C4' C3' C2' 104.56(11) . . ?
O1' C4' C5' 117.74(11) . . ?
O1' C4' C3' 108.54(11) . . ?
C5' C4' C3' 121.40(12) . . ?
O1' C4' C6' 119.17(11) . . ?
C5' C4' C6' 60.32(9) . . ?
C3' C4' C6' 122.88(12) . . ?
O4' C5' C4' 117.54(12) . . ?
O4' C5' C6' 113.88(12) . . ?
C4' C5' C6' 60.22(9) . . ?
C4' C6' C5' 59.45(9) . . ?
C8' C7' N1' 123.35(13) . . ?
C7' C8' C9' 118.96(14) . . ?
O6' C9' N2' 119.88(14) . . ?
O6' C9' C8' 125.24(14) . . ?
N2' C9' C8' 114.88(13) . . ?
O7' C10' N2' 122.21(13) . . ?
O7' C10' N1' 122.53(13) . . ?
N2' C10' N1' 115.26(12) . . ?
O5' C11' O4' 122.88(14) . . ?
O5' C11' C12' 126.55(15) . . ?
O4' C11' C12' 110.57(13) . . ?
C14' C12' C11' 110.23(16) . . ?
C14' C12' C13' 111.69(14) . . ?
C11' C12' C13' 112.07(14) . . ?
O3' C15' O2' 104.86(10) . . ?
O3' C15' C16' 109.34(11) . . ?
O2' C15' C16' 108.69(11) . . ?
O3' C15' C22' 110.90(11) . . ?
O2' C15' C22' 110.75(11) . . ?
C16' C15' C22' 112.03(11) . . ?
C21' C16' C17' 119.97(15) . . ?
C21' C16' C15' 120.61(13) . . ?
C17' C16' C15' 119.41(14) . . ?
C16' C17' C18' 119.07(16) . . ?
C19' C18' C17' 120.69(16) . . ?
C20' C19' C18' 120.07(16) . . ?
C19' C20' C21' 119.77(17) . . ?
C16' C21' C20' 120.42(15) . . ?
C23' C22' C27' 119.39(14) . . ?
C23' C22' C15' 120.58(13) . . ?
C27' C22' C15' 120.00(13) . . ?
C22' C23' C24' 120.14(14) . . ?
C25' C24' C23' 120.19(15) . . ?
C24' C25' C26' 119.81(15) . . ?
C25' C26' C27' 120.41(15) . . ?
C26' C27' C22' 120.04(14) . . ?
C1' O1' C4' 108.92(10) . . ?
C15' O2' C2' 105.42(10) . . ?
C15' O3' C3' 105.31(10) . . ?
C11' O4' C5' 116.08(11) . . ?
C7' N1' C10' 120.28(12) . . ?
C7' N1' C1' 119.46(11) . . ?
C10' N1' C1' 119.76(11) . . ?
C10' N2' C9' 126.90(13) . . ?

loop_
_geom_bond_atom_site_label_1
_geom_bond_atom_site_label_2
_geom_bond_distance
_geom_bond_site_symmetry_2
_geom_bond_publ_flag
C1 O1 1.4189(16) . ?
C1 N1 1.4740(17) . ?
C1 C2 1.5509(19) . ?
C2 O2 1.4307(16) . ?
C2 C3 1.5352(19) . ?
C3 O3 1.4469(16) . ?
C3 C4 1.4875(19) . ?
C4 O1 1.4186(17) . ?
C4 C5 1.4959(19) . ?
C4 C6 1.5078(19) . ?
C5 O4 1.4150(17) . ?
C5 C6 1.501(2) . ?
C7 C8 1.345(2) . ?
C7 N1 1.3783(18) . ?
C8 C9 1.436(2) . ?
C9 O6 1.2338(18) . ?
C9 N2 1.3873(18) . ?
C10 O7 1.2173(17) . ?
C10 N2 1.3771(18) . ?
C10 N1 1.3898(18) . ?
C11 O5 1.197(2) . ?
C11 O4 1.3515(18) . ?
C11 C12 1.507(2) . ?
C12 C14 1.520(2) . ?
C12 C13 1.538(2) . ?
C15 O3 1.4183(16) . ?
C15 O2 1.4340(16) . ?
C15 C16 1.5142(19) . ?
C15 C22 1.529(2) . ?
C16 C17 1.381(2) . ?
C16 C21 1.397(2) . ?
C17 C18 1.396(2) . ?
C18 C19 1.382(3) . ?
C19 C20 1.384(3) . ?
C20 C21 1.389(2) . ?
C22 C27 1.388(2) . ?
C22 C23 1.393(2) . ?
C23 C24 1.390(2) . ?
C24 C25 1.387(3) . ?
C25 C26 1.385(3) . ?
C26 C27 1.391(2) . ?
C1' O1' 1.4141(17) . ?
C1' N1' 1.4791(17) . ?
C1' C2' 1.5364(19) . ?
C2' O2' 1.4329(16) . ?
C2' C3' 1.5439(19) . ?
C3' O3' 1.4397(16) . ?
C3' C4' 1.5000(18) . ?
C4' O1' 1.4244(16) . ?
C4' C5' 1.4903(19) . ?
C4' C6' 1.5020(18) . ?
C5' O4' 1.4172(17) . ?
C5' C6' 1.503(2) . ?
C7' C8' 1.346(2) . ?
C7' N1' 1.3820(18) . ?
C8' C9' 1.443(2) . ?
C9' O6' 1.2315(18) . ?
C9' N2' 1.3845(19) . ?
C10' O7' 1.2188(17) . ?
C10' N2' 1.3747(18) . ?
C10' N1' 1.3903(18) . ?
C11' O5' 1.200(2) . ?
C11' O4' 1.3531(18) . ?
C11' C12' 1.516(2) . ?
C12' C14' 1.514(3) . ?
C12' C13' 1.529(2) . ?
C15' O3' 1.4118(16) . ?
C15' O2' 1.4260(16) . ?
C15' C16' 1.514(2) . ?
C15' C22' 1.5323(19) . ?
C16' C21' 1.386(2) . ?
C16' C17' 1.395(2) . ?
C17' C18' 1.396(2) . ?
C18' C19' 1.386(3) . ?
C19' C20' 1.378(3) . ?
C20' C21' 1.396(2) . ?
C22' C23' 1.394(2) . ?
C22' C27' 1.395(2) . ?
C23' C24' 1.396(2) . ?
C24' C25' 1.385(2) . ?
C25' C26' 1.386(3) . ?
C26' C27' 1.392(2) . ?

loop_
_geom_hbond_atom_site_label_D
_geom_hbond_atom_site_label_H
_geom_hbond_atom_site_label_A
_geom_hbond_distance_DH
_geom_hbond_distance_HA
_geom_hbond_distance_DA
_geom_hbond_angle_DHA
_geom_hbond_site_symmetry_A
_geom_hbond_publ_flag
N2 H02 O6' 0.89(2) 1.92(2) 2.7947(17) 168.2(19) . yes
N2' H02' O6 0.854(19) 1.98(2) 2.8260(17) 171.0(17) . yes
C3 H3 O7' 1.00 2.35 3.2798(17) 154.5 1_655 yes
C5 H5 O6 1.00 2.52 3.4371(18) 151.5 1_655 yes
C6 H6A O7' 0.99 2.56 3.4183(18) 145.0 1_655 yes
C12 H12 O4' 1.00 2.52 3.518(2) 172.7 1_645 yes
C3' H3' O7 1.00 2.44 3.3072(17) 145.2 1_455 yes
C5' H5' O6' 1.00 2.47 3.4607(18) 173.2 1_455 yes
C6' H6B' O7 0.99 2.47 3.3303(18) 145.0 1_455 yes
C8' H8' O5' 0.95 2.59 3.4719(19) 154.7 1_655 yes
C12' H12' O4 1.00 2.63 3.589(2) 159.5 1_465 yes

loop_
_geom_torsion_atom_site_label_1
_geom_torsion_atom_site_label_2
_geom_torsion_atom_site_label_3
_geom_torsion_atom_site_label_4
_geom_torsion
_geom_torsion_site_symmetry_1
_geom_torsion_site_symmetry_2
_geom_torsion_site_symmetry_3
_geom_torsion_site_symmetry_4
_geom_torsion_publ_flag
O1 C1 C2 O2 123.30(11) . . . . ?
N1 C1 C2 O2 -112.76(12) . . . . ?
O1 C1 C2 C3 11.31(13) . . . . ?
N1 C1 C2 C3 135.25(11) . . . . ?
O2 C2 C3 O3 -23.49(13) . . . . ?
C1 C2 C3 O3 92.70(11) . . . . ?
O2 C2 C3 C4 -140.32(11) . . . . ?
C1 C2 C3 C4 -24.12(13) . . . . ?
O3 C3 C4 O1 -78.31(14) . . . . ?
C2 C3 C4 O1 30.06(14) . . . . ?
O3 C3 C4 C5 67.63(17) . . . . ?
C2 C3 C4 C5 176.00(13) . . . . ?
O3 C3 C4 C6 140.16(13) . . . . ?
C2 C3 C4 C6 -111.48(14) . . . . ?
O1 C4 C5 O4 -3.65(19) . . . . ?
C3 C4 C5 O4 -146.55(13) . . . . ?
C6 C4 C5 O4 104.28(14) . . . . ?
O1 C4 C5 C6 -107.93(14) . . . . ?
C3 C4 C5 C6 109.17(15) . . . . ?
O4 C5 C6 C4 -107.96(13) . . . . ?
O1 C4 C6 C5 108.18(14) . . . . ?
C3 C4 C6 C5 -113.81(15) . . . . ?
N1 C7 C8 C9 0.2(2) . . . . ?
C7 C8 C9 O6 177.65(15) . . . . ?
C7 C8 C9 N2 -2.1(2) . . . . ?
O5 C11 C12 C14 -12.9(2) . . . . ?
O4 C11 C12 C14 168.45(13) . . . . ?
O5 C11 C12 C13 111.07(19) . . . . ?
O4 C11 C12 C13 -67.58(17) . . . . ?
O3 C15 C16 C17 -15.48(18) . . . . ?
O2 C15 C16 C17 -129.64(14) . . . . ?
C22 C15 C16 C17 108.19(15) . . . . ?
O3 C15 C16 C21 163.02(13) . . . . ?
O2 C15 C16 C21 48.86(17) . . . . ?
C22 C15 C16 C21 -73.31(17) . . . . ?
C21 C16 C17 C18 -1.9(2) . . . . ?
C15 C16 C17 C18 176.57(13) . . . . ?
C16 C17 C18 C19 0.6(2) . . . . ?
C17 C18 C19 C20 0.6(2) . . . . ?
C18 C19 C20 C21 -0.5(2) . . . . ?
C19 C20 C21 C16 -0.9(2) . . . . ?
C17 C16 C21 C20 2.1(2) . . . . ?
C15 C16 C21 C20 -176.46(14) . . . . ?
O3 C15 C22 C27 -129.63(14) . . . . ?
O2 C15 C22 C27 -13.90(18) . . . . ?
C16 C15 C22 C27 106.24(15) . . . . ?
O3 C15 C22 C23 49.30(17) . . . . ?
O2 C15 C22 C23 165.03(13) . . . . ?
C16 C15 C22 C23 -74.84(17) . . . . ?
C27 C22 C23 C24 -0.5(2) . . . . ?
C15 C22 C23 C24 -179.46(14) . . . . ?
C22 C23 C24 C25 0.1(3) . . . . ?
C23 C24 C25 C26 0.3(3) . . . . ?
C24 C25 C26 C27 -0.2(3) . . . . ?
C23 C22 C27 C26 0.6(2) . . . . ?
C15 C22 C27 C26 179.53(14) . . . . ?
C25 C26 C27 C22 -0.3(3) . . . . ?
C3 C4 O1 C1 -23.78(14) . . . . ?
C5 C4 O1 C1 -171.89(12) . . . . ?
C6 C4 O1 C1 119.01(13) . . . . ?
N1 C1 O1 C4 -118.93(12) . . . . ?
C2 C1 O1 C4 7.05(14) . . . . ?
C3 C2 O2 C15 -2.26(14) . . . . ?
C1 C2 O2 C15 -112.98(12) . . . . ?
O3 C15 O2 C2 28.22(13) . . . . ?
C16 C15 O2 C2 146.18(11) . . . . ?
C22 C15 O2 C2 -90.51(12) . . . . ?
O2 C15 O3 C3 -43.81(13) . . . . ?
C16 C15 O3 C3 -159.32(11) . . . . ?
C22 C15 O3 C3 75.49(12) . . . . ?
C4 C3 O3 C15 149.97(12) . . . . ?
C2 C3 O3 C15 40.54(12) . . . . ?
O5 C11 O4 C5 -0.3(2) . . . . ?
C12 C11 O4 C5 178.39(12) . . . . ?
C4 C5 O4 C11 123.28(14) . . . . ?
C6 C5 O4 C11 -168.99(12) . . . . ?
C8 C7 N1 C10 4.9(2) . . . . ?
C8 C7 N1 C1 179.89(14) . . . . ?
O7 C10 N1 C7 173.90(13) . . . . ?
N2 C10 N1 C7 -7.36(19) . . . . ?
O7 C10 N1 C1 -1.1(2) . . . . ?
N2 C10 N1 C1 177.61(12) . . . . ?
O1 C1 N1 C7 -101.74(14) . . . . ?
C2 C1 N1 C7 135.83(13) . . . . ?
O1 C1 N1 C10 73.35(15) . . . . ?
C2 C1 N1 C10 -49.07(16) . . . . ?
O7 C10 N2 C9 -175.62(14) . . . . ?
N1 C10 N2 C9 5.6(2) . . . . ?
O6 C9 N2 C10 179.24(14) . . . . ?
C8 C9 N2 C10 -1.0(2) . . . . ?
O1' C1' C2' O2' 99.72(12) . . . . ?
N1' C1' C2' O2' -136.23(11) . . . . ?
O1' C1' C2' C3' -11.62(14) . . . . ?
N1' C1' C2' C3' 112.43(12) . . . . ?
O2' C2' C3' O3' -2.27(13) . . . . ?
C1' C2' C3' O3' 112.16(11) . . . . ?
O2' C2' C3' C4' -117.45(12) . . . . ?
C1' C2' C3' C4' -3.02(14) . . . . ?
O3' C3' C4' O1' -94.15(13) . . . . ?
C2' C3' C4' O1' 16.73(14) . . . . ?
O3' C3' C4' C5' 47.10(17) . . . . ?
C2' C3' C4' C5' 157.99(13) . . . . ?
O3' C3' C4' C6' 119.88(14) . . . . ?
C2' C3' C4' C6' -129.24(13) . . . . ?
O1' C4' C5' O4' -6.35(18) . . . . ?
C3' C4' C5' O4' -144.24(13) . . . . ?
C6' C4' C5' O4' 103.17(14) . . . . ?
O1' C4' C5' C6' -109.51(14) . . . . ?
C3' C4' C5' C6' 112.59(15) . . . . ?
O1' C4' C6' C5' 107.19(14) . . . . ?
C3' C4' C6' C5' -110.23(15) . . . . ?
O4' C5' C6' C4' -109.22(13) . . . . ?
N1' C7' C8' C9' -0.4(2) . . . . ?
C7' C8' C9' O6' -179.85(15) . . . . ?
C7' C8' C9' N2' -0.3(2) . . . . ?
O5' C11' C12' C14' 9.6(2) . . . . ?
O4' C11' C12' C14' -170.25(15) . . . . ?
O5' C11' C12' C13' 134.65(18) . . . . ?
O4' C11' C12' C13' -45.20(19) . . . . ?
O3' C15' C16' C21' 126.68(13) . . . . ?
O2' C15' C16' C21' 12.75(17) . . . . ?
C22' C15' C16' C21' -109.96(15) . . . . ?
O3' C15' C16' C17' -53.79(17) . . . . ?
O2' C15' C16' C17' -167.73(13) . . . . ?
C22' C15' C16' C17' 69.56(17) . . . . ?
C21' C16' C17' C18' -0.3(2) . . . . ?
C15' C16' C17' C18' -179.80(13) . . . . ?
C16' C17' C18' C19' -0.1(2) . . . . ?
C17' C18' C19' C20' 0.3(3) . . . . ?
C18' C19' C20' C21' 0.0(3) . . . . ?
C17' C16' C21' C20' 0.5(2) . . . . ?
C15' C16' C21' C20' -179.95(14) . . . . ?
C19' C20' C21' C16' -0.4(2) . . . . ?
O3' C15' C22' C23' 16.79(18) . . . . ?
O2' C15' C22' C23' 132.79(13) . . . . ?
C16' C15' C22' C23' -105.68(15) . . . . ?
O3' C15' C22' C27' -164.90(12) . . . . ?
O2' C15' C22' C27' -48.91(17) . . . . ?
C16' C15' C22' C27' 72.62(16) . . . . ?
C27' C22' C23' C24' 1.3(2) . . . . ?
C15' C22' C23' C24' 179.57(13) . . . . ?
C22' C23' C24' C25' -1.4(2) . . . . ?
C23' C24' C25' C26' 0.4(2) . . . . ?
C24' C25' C26' C27' 0.7(2) . . . . ?
C25' C26' C27' C22' -0.8(2) . . . . ?
C23' C22' C27' C26' -0.1(2) . . . . ?
C15' C22' C27' C26' -178.47(13) . . . . ?
N1' C1' O1' C4' -102.44(12) . . . . ?
C2' C1' O1' C4' 22.84(14) . . . . ?
C5' C4' O1' C1' -168.12(12) . . . . ?
C3' C4' O1' C1' -25.25(14) . . . . ?
C6' C4' O1' C1' 122.19(13) . . . . ?
O3' C15' O2' C2' 38.36(13) . . . . ?
C16' C15' O2' C2' 155.20(11) . . . . ?
C22' C15' O2' C2' -81.32(13) . . . . ?
C1' C2' O2' C15' -132.76(11) . . . . ?
C3' C2' O2' C15' -21.41(13) . . . . ?
O2' C15' O3' C3' -39.95(13) . . . . ?
C16' C15' O3' C3' -156.34(11) . . . . ?
C22' C15' O3' C3' 79.64(13) . . . . ?
C4' C3' O3' C15' 136.75(11) . . . . ?
C2' C3' O3' C15' 25.38(13) . . . . ?
O5' C11' O4' C5' -0.8(2) . . . . ?
C12' C11' O4' C5' 179.02(12) . . . . ?
C4' C5' O4' C11' 101.66(15) . . . . ?
C6' C5' O4' C11' 169.23(12) . . . . ?
C8' C7' N1' C10' 4.2(2) . . . . ?
C8' C7' N1' C1' 176.10(14) . . . . ?
O7' C10' N1' C7' 173.57(13) . . . . ?
N2' C10' N1' C7' -6.97(19) . . . . ?
O7' C10' N1' C1' 1.7(2) . . . . ?
N2' C10' N1' C1' -178.80(12) . . . . ?
O1' C1' N1' C7' -92.85(14) . . . . ?
C2' C1' N1' C7' 145.31(13) . . . . ?
O1' C1' N1' C10' 79.05(15) . . . . ?
C2' C1' N1' C10' -42.80(17) . . . . ?
O7' C10' N2' C9' -173.75(14) . . . . ?
N1' C10' N2' C9' 6.8(2) . . . . ?
O6' C9' N2' C10' 176.41(14) . . . . ?
C8' C9' N2' C10' -3.2(2) . . . . ?
